data_7039700
loop_
_publ_author_name
'Maji, Ram Chandra'
'Das, Partha Pratim'
'Mishra, Saikat'
'Bhandari, Anirban'
'Maji, Milan'
'Patra, Apurba K.'

_publ_section_title
;
 Electron transfer mechanism of catalytic superoxide dismutation via
 Cu(ii/i) complexes: evidence of cupric-superoxo/-hydroperoxo species.
;
_journal_issue 29
_journal_name_full 'Dalton transactions (Cambridge, England : 2003)'
_journal_page_first 11898
_journal_page_last 11910
_journal_paper_doi 10.1039/c6dt02220k
_journal_volume 45
_journal_year 2016
_chemical_formula_sum 'C28 H27 Cl2 Cu N5 O8 S2'
_chemical_formula_weight 760.12
_chemical_name_systematic
;
 ?
;
_chemical_properties_physical Heat-sensitive
_space_group_IT_number 15
_symmetry_cell_setting orthorhombic
_symmetry_space_group_name_Hall '-C 2yc'
_symmetry_space_group_name_H-M 'C 1 2/c 1'
_atom_sites_solution_hydrogens geom
_atom_sites_solution_primary direct
_atom_sites_solution_secondary difmap
_audit_creation_method SHELXL-97
_audit_update_record
;
2015-09-15 deposited with the CCDC.
2016-06-27 downloaded from the CCDC.
;
_cell_angle_alpha 90.00
_cell_angle_beta 119.6330(10)
_cell_angle_gamma 90.00
_cell_formula_units_Z 8
_cell_length_a 43.210(2)
_cell_length_b 7.5967(3)
_cell_length_c 21.9571(11)
_cell_measurement_temperature 100(2)
_cell_volume 6264.8(5)
_computing_cell_refinement 'SAINT (Bruker, 2011)'
_computing_data_collection 'Apex2 (Bruker, 2011)'
_computing_data_reduction 'SAINT (Bruker, 2011)'
_computing_publication_material 'SHELXS-97 (Sheldrick, 2008)'
_computing_structure_refinement 'SHELXL-97 (Sheldrick, 2008)'
_computing_structure_solution 'SHELXS-97 (Sheldrick, 2008)'
_diffrn_ambient_temperature 100(2)
_diffrn_measured_fraction_theta_full 0.989
_diffrn_measured_fraction_theta_max 0.989
_diffrn_measurement_device_type Bruker
_diffrn_radiation_monochromator graphite
_diffrn_radiation_source 'fine-focus sealed tube'
_diffrn_radiation_type MoK\a
_diffrn_radiation_wavelength 0.71073
_diffrn_reflns_av_R_equivalents 0.0655
_diffrn_reflns_av_sigmaI/netI 0.0743
_diffrn_reflns_limit_h_max 51
_diffrn_reflns_limit_h_min -57
_diffrn_reflns_limit_k_max 10
_diffrn_reflns_limit_k_min -10
_diffrn_reflns_limit_l_max 29
_diffrn_reflns_limit_l_min -29
_diffrn_reflns_number 30568
_diffrn_reflns_theta_full 28.44
_diffrn_reflns_theta_max 28.44
_diffrn_reflns_theta_min 2.17
_exptl_absorpt_coefficient_mu 1.059
_exptl_absorpt_correction_T_max 0.900
_exptl_absorpt_correction_T_min 0.809
_exptl_absorpt_correction_type multi-scan
_exptl_absorpt_process_details 'SADABS (Sheldrick, 2007)'
_exptl_crystal_colour green
_exptl_crystal_density_diffrn 1.612
_exptl_crystal_density_method 'not measured'
_exptl_crystal_description block
_exptl_crystal_F_000 3112
_exptl_crystal_size_max 0.15
_exptl_crystal_size_mid 0.10
_exptl_crystal_size_min 0.08
_refine_diff_density_max 0.791
_refine_diff_density_min -0.787
_refine_diff_density_rms 0.224
_refine_ls_extinction_method none
_refine_ls_goodness_of_fit_ref 1.067
_refine_ls_hydrogen_treatment mixed
_refine_ls_matrix_type full
_refine_ls_number_parameters 418
_refine_ls_number_reflns 7818
_refine_ls_number_restraints 0
_refine_ls_restrained_S_all 1.067
_refine_ls_R_factor_all 0.1024
_refine_ls_R_factor_gt 0.0538
_refine_ls_shift/su_max 0.001
_refine_ls_shift/su_mean 0.000
_refine_ls_structure_factor_coef Fsqd
_refine_ls_weighting_details 'calc w=1/[\s^2^(Fo^2^)+(0.0650P)^2^+11.1480P] where P=(Fo^2^+2Fc^2^)/3'
_refine_ls_weighting_scheme calc
_refine_ls_wR_factor_gt 0.1208
_refine_ls_wR_factor_ref 0.1440
_reflns_number_gt 5217
_reflns_number_total 7818
_reflns_threshold_expression >2\s(I)
_cod_data_source_file c6dt02220k2.cif
_cod_data_source_block rcm2
_cod_depositor_comments
;
Adding full bibliography for 7039700--7039701.cif.

2018-02-23
Z value and formula fixed to values more according to usual
chemical conventions.                 miguel
;
_cod_original_formula_sum 'C56 H54 Cl4 Cu2 N10 O16 S4'
_cod_original_formula_moiety C28
_cod_original_formula_units_Z 4
_cod_original_sg_symbol_Hall -C
_cod_original_sg_symbol_H-M C
_cod_database_code 7039700

loop_
_symmetry_equiv_pos_as_xyz
'x, y, z'
'-x, y, -z+1/2'
'x+1/2, y+1/2, z'
'-x+1/2, y+1/2, -z+1/2'
'-x, -y, -z'
'x, -y, z-1/2'
'-x+1/2, -y+1/2, -z'
'x+1/2, -y+1/2, z-1/2'

loop_
_atom_site_label
_atom_site_type_symbol
_atom_site_fract_x
_atom_site_fract_y
_atom_site_fract_z
_atom_site_U_iso_or_equiv
_atom_site_adp_type
_atom_site_occupancy
_atom_site_symmetry_multiplicity
_atom_site_calc_flag
_atom_site_refinement_flags
Cu01 Cu 0.140086(11) 0.14032(6) 0.50213(2) 0.01815(13) Uani 1 1 d .
S1 S 0.11064(2) 0.33229(12) 0.39957(4) 0.0197(2) Uani 1 1 d .
Cl1 Cl 0.20208(2) 0.57130(12) 0.59033(4) 0.0227(2) Uani 1 1 d .
Cl2 Cl 0.09062(2) 0.34045(13) 0.72897(5) 0.0266(2) Uani 1 1 d .
S2 S 0.10274(3) -0.17103(15) 0.57627(6) 0.0351(3) Uani 1 1 d .
O7 O 0.21701(6) 0.7236(3) 0.57557(12) 0.0245(6) Uani 1 1 d .
O6 O 0.22873(8) 0.4362(4) 0.61917(16) 0.0416(8) Uani 1 1 d .
O1 O 0.12047(7) 0.4586(4) 0.75824(15) 0.0353(7) Uani 1 1 d .
O2 O 0.06991(7) 0.3645(4) 0.76261(14) 0.0379(7) Uani 1 1 d .
O5 O 0.19199(8) 0.6166(4) 0.64148(16) 0.0468(8) Uani 1 1 d .
N4 N 0.10793(8) -0.0888(4) 0.45331(15) 0.0202(6) Uani 1 1 d .
N1 N 0.17288(7) 0.1445(4) 0.60676(14) 0.0161(6) Uani 1 1 d .
O8 O 0.17218(8) 0.5076(4) 0.52793(15) 0.0524(9) Uani 1 1 d .
C5 C 0.15880(9) 0.2397(5) 0.63940(17) 0.0176(7) Uani 1 1 d .
O3 O 0.10379(10) 0.1648(4) 0.7404(2) 0.0747(13) Uani 1 1 d .
N3 N 0.17026(7) 0.0220(4) 0.47156(14) 0.0177(6) Uani 1 1 d .
N2 N 0.10989(7) 0.2773(4) 0.52785(14) 0.0166(6) Uani 1 1 d .
O4 O 0.06889(9) 0.3743(6) 0.65643(15) 0.0663(12) Uani 1 1 d .
C7 C 0.07626(9) 0.3368(4) 0.47507(17) 0.0192(7) Uani 1 1 d .
C9 C 0.01530(10) 0.4181(5) 0.4312(2) 0.0288(9) Uani 1 1 d .
H9 H -0.0040 0.4368 0.4383 0.035 Uiso 1 1 calc R
C6 C 0.12380(9) 0.3123(5) 0.59330(17) 0.0182(7) Uani 1 1 d .
H6 H 0.1120 0.3811 0.6104 0.022 Uiso 1 1 calc R
C18 C 0.15672(9) -0.1290(5) 0.43446(16) 0.0174(7) Uani 1 1 d .
C13 C 0.09426(11) 0.2098(5) 0.31911(18) 0.0280(9) Uani 1 1 d .
H13A H 0.0839 0.1014 0.3228 0.042 Uiso 1 1 calc R
H13B H 0.1136 0.1848 0.3107 0.042 Uiso 1 1 calc R
H13C H 0.0766 0.2780 0.2810 0.042 Uiso 1 1 calc R
C11 C 0.03942(10) 0.4159(5) 0.35340(19) 0.0278(9) Uani 1 1 d .
H11 H 0.0366 0.4347 0.3091 0.033 Uiso 1 1 calc R
C8 C 0.04778(9) 0.3662(5) 0.48681(19) 0.0230(8) Uani 1 1 d .
H8 H 0.0505 0.3512 0.5313 0.028 Uiso 1 1 calc R
C3 C 0.21147(10) 0.2029(5) 0.74969(19) 0.0284(9) Uani 1 1 d .
H3 H 0.2248 0.2237 0.7976 0.034 Uiso 1 1 calc R
C4 C 0.17719(9) 0.2709(5) 0.71080(18) 0.0242(8) Uani 1 1 d .
H4 H 0.1670 0.3356 0.7322 0.029 Uiso 1 1 calc R
C24 C 0.03019(10) -0.1411(5) 0.4789(2) 0.0324(9) Uani 1 1 d .
H24 H 0.0254 -0.1537 0.5155 0.039 Uiso 1 1 calc R
C1 C 0.20507(9) 0.0769(5) 0.64463(18) 0.0212(8) Uani 1 1 d .
H1 H 0.2144 0.0085 0.6224 0.025 Uiso 1 1 calc R
C15 C 0.22180(10) -0.0148(5) 0.4608(2) 0.0279(9) Uani 1 1 d .
H15 H 0.2440 0.0262 0.4704 0.034 Uiso 1 1 calc R
C21 C 0.04262(9) -0.1016(5) 0.36672(19) 0.0251(8) Uani 1 1 d .
H21 H 0.0468 -0.0847 0.3295 0.030 Uiso 1 1 calc R
C12 C 0.07217(9) 0.3608(5) 0.40826(18) 0.0203(7) Uani 1 1 d .
C19 C 0.12171(9) -0.1792(5) 0.42370(19) 0.0233(8) Uani 1 1 d .
H19 H 0.1097 -0.2754 0.3958 0.028 Uiso 1 1 calc R
C25 C 0.06533(11) -0.1385(5) 0.4930(2) 0.0309(9) Uani 1 1 d .
C14 C 0.20209(10) 0.0768(5) 0.48456(19) 0.0248(8) Uani 1 1 d .
H14 H 0.2114 0.1794 0.5103 0.030 Uiso 1 1 calc R
C2 C 0.22541(10) 0.1042(5) 0.71623(19) 0.0265(9) Uani 1 1 d .
H2 H 0.2482 0.0566 0.7414 0.032 Uiso 1 1 calc R
C17 C 0.17491(10) -0.2246(5) 0.40935(18) 0.0236(8) Uani 1 1 d .
H17 H 0.1651 -0.3268 0.3836 0.028 Uiso 1 1 calc R
C16 C 0.20816(10) -0.1665(5) 0.42287(18) 0.0263(9) Uani 1 1 d .
H16 H 0.2210 -0.2295 0.4065 0.032 Uiso 1 1 calc R
C22 C 0.00905(12) -0.1105(6) 0.3558(3) 0.0450(12) Uani 1 1 d .
H22 H -0.0100 -0.1067 0.3102 0.054 Uiso 1 1 calc R
C10 C 0.01129(10) 0.4424(5) 0.3649(2) 0.0294(9) Uani 1 1 d .
H10 H -0.0107 0.4769 0.3280 0.035 Uiso 1 1 calc R
C20 C 0.07182(10) -0.1188(5) 0.4372(2) 0.0268(8) Uani 1 1 d .
C23 C 0.00235(11) -0.1252(6) 0.4109(3) 0.0451(12) Uani 1 1 d .
H23 H -0.0210 -0.1244 0.4023 0.054 Uiso 1 1 calc R
C27 C 0.29969(12) 0.1621(6) 0.6713(2) 0.0394(11) Uani 1 1 d .
N5 N 0.28576(14) 0.0634(7) 0.6283(3) 0.0777(16) Uani 1 1 d .
C28 C 0.31693(16) 0.2842(8) 0.7273(3) 0.0703(17) Uani 1 1 d .
H28A H 0.3019 0.3083 0.7471 0.105 Uiso 1 1 calc R
H28B H 0.3215 0.3915 0.7100 0.105 Uiso 1 1 calc R
H28C H 0.3391 0.2353 0.7627 0.105 Uiso 1 1 calc R
C26 C 0.08374(15) -0.1710(9) 0.6330(3) 0.0686(18) Uani 1 1 d .
H26A H 0.0726 -0.0595 0.6298 0.103 Uiso 1 1 calc R
H26B H 0.1022 -0.1904 0.6805 0.103 Uiso 1 1 calc R
H26C H 0.0663 -0.2631 0.6191 0.103 Uiso 1 1 calc R

loop_
_atom_site_aniso_label
_atom_site_aniso_U_11
_atom_site_aniso_U_22
_atom_site_aniso_U_33
_atom_site_aniso_U_23
_atom_site_aniso_U_13
_atom_site_aniso_U_12
Cu01 0.0158(2) 0.0246(2) 0.0137(2) -0.00341(18) 0.00704(17) 0.00227(18)
S1 0.0226(4) 0.0218(5) 0.0158(4) 0.0002(3) 0.0102(4) 0.0012(4)
Cl1 0.0211(4) 0.0271(5) 0.0179(4) 0.0019(4) 0.0082(4) -0.0035(4)
Cl2 0.0238(5) 0.0339(5) 0.0230(4) -0.0031(4) 0.0121(4) -0.0005(4)
S2 0.0348(6) 0.0423(7) 0.0298(5) 0.0028(5) 0.0172(5) -0.0053(5)
O7 0.0257(13) 0.0230(14) 0.0246(14) -0.0009(11) 0.0123(11) -0.0058(11)
O6 0.0381(17) 0.0311(17) 0.0487(19) 0.0089(14) 0.0160(15) 0.0039(14)
O1 0.0249(15) 0.0379(17) 0.0429(17) -0.0039(14) 0.0167(13) -0.0041(13)
O2 0.0327(16) 0.062(2) 0.0245(14) -0.0031(14) 0.0186(13) -0.0083(15)
O5 0.0484(19) 0.066(2) 0.0418(18) 0.0024(16) 0.0340(16) -0.0008(17)
N4 0.0205(15) 0.0200(16) 0.0226(15) 0.0005(13) 0.0125(13) -0.0009(13)
N1 0.0171(14) 0.0162(14) 0.0132(13) -0.0005(12) 0.0061(11) 0.0016(12)
O8 0.0462(19) 0.055(2) 0.0280(16) 0.0067(15) -0.0034(14) -0.0294(17)
C5 0.0185(17) 0.0192(19) 0.0168(17) 0.0000(14) 0.0099(14) -0.0001(14)
O3 0.069(3) 0.031(2) 0.126(4) -0.012(2) 0.050(3) 0.0026(18)
N3 0.0164(14) 0.0218(16) 0.0150(14) 0.0013(12) 0.0078(12) 0.0020(12)
N2 0.0159(14) 0.0171(15) 0.0178(14) -0.0004(12) 0.0091(12) -0.0002(12)
O4 0.0367(18) 0.141(4) 0.0178(15) 0.0044(19) 0.0112(14) -0.011(2)
C7 0.0217(18) 0.0189(18) 0.0174(17) -0.0028(14) 0.0099(15) 0.0001(15)
C9 0.024(2) 0.036(2) 0.028(2) -0.0028(18) 0.0138(17) 0.0051(17)
C6 0.0198(17) 0.0192(18) 0.0184(17) -0.0015(14) 0.0115(15) -0.0014(14)
C18 0.0202(17) 0.0179(18) 0.0129(15) 0.0035(14) 0.0072(14) 0.0031(14)
C13 0.037(2) 0.029(2) 0.0183(18) -0.0018(16) 0.0140(17) 0.0024(18)
C11 0.030(2) 0.032(2) 0.0157(17) 0.0048(16) 0.0076(16) 0.0050(18)
C8 0.0219(18) 0.027(2) 0.0190(17) -0.0001(16) 0.0097(15) 0.0037(16)
C3 0.028(2) 0.041(2) 0.0125(17) 0.0007(16) 0.0075(16) 0.0014(18)
C4 0.0239(19) 0.035(2) 0.0164(17) -0.0025(16) 0.0122(15) 0.0021(17)
C24 0.028(2) 0.028(2) 0.049(3) -0.0045(19) 0.025(2) -0.0041(18)
C1 0.0230(19) 0.0201(18) 0.0223(18) -0.0024(15) 0.0125(16) 0.0022(15)
C15 0.026(2) 0.035(2) 0.028(2) 0.0028(18) 0.0168(17) 0.0005(17)
C21 0.0182(18) 0.033(2) 0.0230(19) -0.0058(16) 0.0091(16) -0.0152(16)
C12 0.0218(18) 0.0191(18) 0.0202(17) -0.0015(15) 0.0106(15) 0.0020(15)
C19 0.0219(18) 0.0201(19) 0.0260(19) -0.0014(15) 0.0103(16) -0.0042(15)
C25 0.032(2) 0.023(2) 0.039(2) -0.0036(18) 0.0185(19) -0.0030(18)
C14 0.0228(19) 0.0222(19) 0.028(2) -0.0030(16) 0.0119(17) -0.0008(16)
C2 0.0199(18) 0.036(2) 0.0210(19) 0.0051(17) 0.0082(16) 0.0061(17)
C17 0.030(2) 0.025(2) 0.0146(17) -0.0009(15) 0.0097(16) 0.0052(17)
C16 0.028(2) 0.037(2) 0.0209(18) 0.0046(17) 0.0175(17) 0.0100(18)
C22 0.031(2) 0.049(3) 0.042(3) -0.001(2) 0.008(2) -0.004(2)
C10 0.0180(18) 0.040(2) 0.0231(19) 0.0033(18) 0.0047(16) 0.0103(17)
C20 0.028(2) 0.022(2) 0.033(2) -0.0027(17) 0.0167(18) -0.0016(16)
C23 0.023(2) 0.047(3) 0.062(3) -0.008(2) 0.019(2) -0.001(2)
C27 0.039(3) 0.033(3) 0.041(3) -0.001(2) 0.017(2) 0.012(2)
N5 0.070(3) 0.064(3) 0.070(3) -0.021(3) 0.012(3) 0.016(3)
C28 0.086(4) 0.064(4) 0.068(4) -0.030(3) 0.044(4) -0.017(3)
C26 0.063(4) 0.113(5) 0.043(3) -0.007(3) 0.037(3) -0.012(3)

loop_
_atom_type_symbol
_atom_type_description
_atom_type_scat_dispersion_real
_atom_type_scat_dispersion_imag
_atom_type_scat_source
C C 0.0033 0.0016 'International Tables Vol C Tables 4.2.6.8 and 6.1.1.4'
H H 0.0000 0.0000 'International Tables Vol C Tables 4.2.6.8 and 6.1.1.4'
N N 0.0061 0.0033 'International Tables Vol C Tables 4.2.6.8 and 6.1.1.4'
O O 0.0106 0.0060 'International Tables Vol C Tables 4.2.6.8 and 6.1.1.4'
S S 0.1246 0.1234 'International Tables Vol C Tables 4.2.6.8 and 6.1.1.4'
Cl Cl 0.1484 0.1585 'International Tables Vol C Tables 4.2.6.8 and 6.1.1.4'
Cu Cu 0.3201 1.2651 'International Tables Vol C Tables 4.2.6.8 and 6.1.1.4'

loop_
_geom_angle_atom_site_label_1
_geom_angle_atom_site_label_2
_geom_angle_atom_site_label_3
_geom_angle
N3 Cu01 N2 174.82(12)
N3 Cu01 N1 100.72(11)
N2 Cu01 N1 81.73(11)
N3 Cu01 N4 80.39(11)
N2 Cu01 N4 102.43(11)
N1 Cu01 N4 119.79(11)
N3 Cu01 S1 95.14(8)
N2 Cu01 S1 80.29(8)
N1 Cu01 S1 142.37(8)
N4 Cu01 S1 96.30(8)
C12 S1 C13 103.47(18)
C12 S1 Cu01 93.55(12)
C13 S1 Cu01 111.58(13)
O8 Cl1 O5 110.7(2)
O8 Cl1 O6 109.2(2)
O5 Cl1 O6 108.33(19)
O8 Cl1 O7 110.55(16)
O5 Cl1 O7 109.14(18)
O6 Cl1 O7 108.87(16)
O4 Cl2 O3 110.7(3)
O4 Cl2 O2 108.81(19)
O3 Cl2 O2 109.1(2)
O4 Cl2 O1 109.8(2)
O3 Cl2 O1 108.4(2)
O2 Cl2 O1 110.04(17)
C25 S2 C26 102.8(2)
C19 N4 C20 120.8(3)
C19 N4 Cu01 109.9(2)
C20 N4 Cu01 127.3(2)
C1 N1 C5 118.8(3)
C1 N1 Cu01 129.7(2)
C5 N1 Cu01 111.4(2)
N1 C5 C4 122.3(3)
N1 C5 C6 114.8(3)
C4 C5 C6 122.8(3)
C14 N3 C18 119.1(3)
C14 N3 Cu01 125.3(2)
C18 N3 Cu01 115.5(2)
C6 N2 C7 125.1(3)
C6 N2 Cu01 115.1(2)
C7 N2 Cu01 119.7(2)
C8 C7 C12 120.5(3)
C8 C7 N2 122.9(3)
C12 C7 N2 116.5(3)
C8 C9 C10 120.5(4)
N2 C6 C5 116.9(3)
N3 C18 C17 121.7(3)
N3 C18 C19 114.9(3)
C17 C18 C19 123.4(3)
C10 C11 C12 119.8(3)
C9 C8 C7 119.0(3)
C2 C3 C4 119.2(3)
C5 C4 C3 118.2(3)
C23 C24 C25 120.7(4)
N1 C1 C2 122.4(3)
C16 C15 C14 119.4(4)
C22 C21 C20 118.7(4)
C11 C12 C7 119.5(3)
C11 C12 S1 123.2(3)
C7 C12 S1 117.2(3)
N4 C19 C18 118.9(3)
C24 C25 C20 118.5(4)
C24 C25 S2 124.7(3)
C20 C25 S2 116.6(3)
N3 C14 C15 121.7(3)
C3 C2 C1 119.1(3)
C18 C17 C16 119.0(3)
C15 C16 C17 119.1(3)
C21 C22 C23 121.4(4)
C11 C10 C9 120.7(3)
C25 C20 N4 117.8(3)
C25 C20 C21 120.3(4)
N4 C20 C21 121.2(3)
C22 C23 C24 120.3(4)
N5 C27 C28 178.0(6)

loop_
_geom_bond_atom_site_label_1
_geom_bond_atom_site_label_2
_geom_bond_distance
Cu01 N3 1.956(3)
Cu01 N2 1.958(3)
Cu01 N1 2.017(3)
Cu01 N4 2.153(3)
Cu01 S1 2.4461(10)
S1 C12 1.778(4)
S1 C13 1.803(4)
Cl1 O8 1.425(3)
Cl1 O5 1.433(3)
Cl1 O6 1.435(3)
Cl1 O7 1.438(3)
Cl2 O4 1.416(3)
Cl2 O3 1.423(4)
Cl2 O2 1.426(3)
Cl2 O1 1.436(3)
S2 C25 1.759(4)
S2 C26 1.800(5)
N4 C19 1.277(5)
N4 C20 1.437(5)
N1 C1 1.321(4)
N1 C5 1.356(4)
C5 C4 1.383(5)
C5 C6 1.450(5)
N3 C14 1.326(4)
N3 C18 1.360(4)
N2 C6 1.282(4)
N2 C7 1.412(4)
C7 C8 1.394(5)
C7 C12 1.400(5)
C9 C8 1.386(5)
C9 C10 1.390(5)
C18 C17 1.370(5)
C18 C19 1.462(5)
C11 C10 1.374(5)
C11 C12 1.394(5)
C3 C2 1.379(5)
C3 C4 1.393(5)
C24 C23 1.383(6)
C24 C25 1.392(5)
C1 C2 1.386(5)
C15 C16 1.372(5)
C15 C14 1.387(5)
C21 C22 1.350(6)
C21 C20 1.440(5)
C25 C20 1.393(5)
C17 C16 1.388(5)
C22 C23 1.382(7)
C27 N5 1.119(6)
C27 C28 1.422(7)
